data_2225063
loop_
_publ_author_name
'Ra\,t, Ciprian'
'Com\,sa, Carmen'
'Silvestru, Cristian'

_publ_section_title Dichlorido[(<i>Z</i>)-4-(2,6-diisopropylanilino)pent-3-en-2-one]dimethyltin(IV)
_journal_coeditor_code NC2173
_journal_issue 2
_journal_name_full 'Acta Crystallographica Section E'
_journal_page_first m130
_journal_paper_doi 10.1107/S1600536809055810
_journal_volume 66
_journal_year 2010
_chemical_formula_iupac '[Sn (C H3)2 Cl2 (C17 H25 N O)]'
_chemical_formula_moiety 'C19 H31 Cl2 N O Sn'
_chemical_formula_sum 'C19 H31 Cl2 N O Sn'
_chemical_formula_weight 479.04
_chemical_melting_point_gt 397
_chemical_melting_point_lt 398
_chemical_name_systematic Dichlorido[(<i>Z</i>)-4-(2,6-diisopropylanilino)pent-3-en-2-one]dimethyltin(IV)
_space_group_IT_number 2
_symmetry_cell_setting triclinic
_symmetry_space_group_name_Hall '-P 1'
_symmetry_space_group_name_H-M 'P -1'
_atom_sites_solution_hydrogens geom
_atom_sites_solution_primary direct
_atom_sites_solution_secondary difmap
_audit_creation_method 'WinGX routine CIF_UPDATE'
_cell_angle_alpha 71.070(7)
_cell_angle_beta 83.300(8)
_cell_angle_gamma 76.984(7)
_cell_formula_units_Z 2
_cell_length_a 8.504(4)
_cell_length_b 10.212(4)
_cell_length_c 14.507(6)
_cell_measurement_reflns_used 2254
_cell_measurement_temperature 297(2)
_cell_measurement_theta_max 20.4
_cell_measurement_theta_min 2.2
_cell_volume 1159.8(9)
_computing_cell_refinement 'SAINT-Plus (Bruker, 2001)'
_computing_data_collection 'SMART (Bruker, 2000)'
_computing_data_reduction 'SAINT-Plus (Bruker, 2001)'
_computing_molecular_graphics 'DIAMOND (Brandenburg, 2009)'
_computing_publication_material 'PLATON (Spek, 2009)'
_computing_structure_refinement 'SHELXL97 (Sheldrick, 2008)'
_computing_structure_solution 'SHELXS97 (Sheldrick, 2008)'
_diffrn_ambient_temperature 297(2)
_diffrn_measured_fraction_theta_full 0.994
_diffrn_measured_fraction_theta_max 0.994
_diffrn_measurement_device_type 'Bruker SMART APEX CCD area-detector'
_diffrn_measurement_method '\f and \w'
_diffrn_radiation_monochromator graphite
_diffrn_radiation_source 'fine-focus sealed tube'
_diffrn_radiation_type MoK\a
_diffrn_radiation_wavelength 0.71073
_diffrn_reflns_av_R_equivalents 0.028
_diffrn_reflns_limit_h_max 10
_diffrn_reflns_limit_h_min -10
_diffrn_reflns_limit_k_max 12
_diffrn_reflns_limit_k_min -12
_diffrn_reflns_limit_l_max 17
_diffrn_reflns_limit_l_min -17
_diffrn_reflns_number 8415
_diffrn_reflns_theta_full 25
_diffrn_reflns_theta_max 25
_diffrn_reflns_theta_min 2.15
_diffrn_standards_number 0
_exptl_absorpt_coefficient_mu 1.34
_exptl_absorpt_correction_T_max 0.645
_exptl_absorpt_correction_T_min 0.626
_exptl_absorpt_correction_type multi-scan
_exptl_absorpt_process_details '(SADABS; Bruker, 2000)'
_exptl_crystal_colour colourless
_exptl_crystal_density_diffrn 1.372
_exptl_crystal_density_method 'not measured'
_exptl_crystal_description block
_exptl_crystal_F_000 488
_exptl_crystal_size_max 0.36
_exptl_crystal_size_mid 0.35
_exptl_crystal_size_min 0.33
_refine_diff_density_max 0.57
_refine_diff_density_min -0.41
_refine_ls_extinction_method none
_refine_ls_goodness_of_fit_ref 1.06
_refine_ls_hydrogen_treatment mixed
_refine_ls_matrix_type full
_refine_ls_number_parameters 229
_refine_ls_number_reflns 4044
_refine_ls_number_restraints 1
_refine_ls_restrained_S_all 1.064
_refine_ls_R_factor_all 0.057
_refine_ls_R_factor_gt 0.046
_refine_ls_shift/su_max 0.001
_refine_ls_shift/su_mean 0
_refine_ls_structure_factor_coef Fsqd
_refine_ls_weighting_details 'calc w=1/[\s^2^(Fo^2^)+(0.0450P)^2^+0.2662P] where P=(Fo^2^+2Fc^2^)/3'
_refine_ls_weighting_scheme calc
_refine_ls_wR_factor_ref 0.104
_reflns_number_gt 3433
_reflns_number_total 4044
_reflns_threshold_expression I>2sigma(I)
_cod_data_source_file nc2173.cif
_cod_data_source_block I
_cod_database_code 2225063
_cod_database_fobs_code 2225063

loop_
_symmetry_equiv_pos_as_xyz
'x, y, z'
'-x, -y, -z'

loop_
_atom_site_type_symbol
_atom_site_label
_atom_site_fract_x
_atom_site_fract_y
_atom_site_fract_z
_atom_site_U_iso_or_equiv
_atom_site_adp_type
_atom_site_calc_flag
_atom_site_refinement_flags
_atom_site_occupancy
_atom_site_disorder_assembly
_atom_site_disorder_group
C C1 0.6984(5) 0.9135(5) 0.5930(3) 0.0605(11) Uani d . 1 . .
C C2 0.6594(5) 1.0064(4) 0.6472(3) 0.0541(10) Uani d . 1 . .
H H2 0.6908 1.0931 0.6209 0.065 Uiso calc R 1 . .
C C3 0.5787(5) 0.9812(4) 0.7360(3) 0.0494(10) Uani d . 1 . .
C C4 0.7852(8) 0.9572(6) 0.4950(4) 0.101(2) Uani d . 1 . .
H H4A 0.8739 0.8825 0.4899 0.152 Uiso calc R 1 . .
H H4B 0.8252 1.0408 0.4879 0.152 Uiso calc R 1 . .
H H4C 0.7119 0.9762 0.4446 0.152 Uiso calc R 1 . .
C C5 0.5455(7) 1.0906(5) 0.7874(4) 0.0781(15) Uani d . 1 . .
H H5A 0.4309 1.1209 0.7959 0.117 Uiso calc R 1 . .
H H5B 0.592 1.17 0.7494 0.117 Uiso calc R 1 . .
H H5C 0.5922 1.0511 0.8501 0.117 Uiso calc R 1 . .
C C6 0.4417(5) 0.8299(4) 0.8734(3) 0.0486(10) Uani d . 1 . .
C C7 0.5269(5) 0.7605(4) 0.9578(3) 0.0527(10) Uani d . 1 . .
C C8 0.4401(6) 0.7330(5) 1.0457(3) 0.0603(11) Uani d . 1 . .
H H8 0.494 0.685 1.103 0.072 Uiso calc R 1 . .
C C9 0.2759(6) 0.7751(5) 1.0501(3) 0.0641(12) Uani d . 1 . .
H H9 0.2195 0.7569 1.1103 0.077 Uiso calc R 1 . .
C C10 0.1943(5) 0.8433(5) 0.9674(3) 0.0648(12) Uani d . 1 . .
H H10 0.0826 0.872 0.9716 0.078 Uiso calc R 1 . .
C C11 0.2755(5) 0.8706(5) 0.8765(3) 0.0565(11) Uani d . 1 . .
C C12 0.7095(5) 0.7131(5) 0.9532(4) 0.0650(12) Uani d . 1 . .
H H12 0.7507 0.774 0.8923 0.078 Uiso calc R 1 . .
C C13 0.7902(7) 0.7273(8) 1.0355(5) 0.109(2) Uani d . 1 . .
H H13A 0.7611 0.6615 1.0958 0.163 Uiso calc R 1 . .
H H13B 0.7556 0.8218 1.0392 0.163 Uiso calc R 1 . .
H H13C 0.9053 0.7078 1.0239 0.163 Uiso calc R 1 . .
C C14 0.7528(8) 0.5650(7) 0.9482(6) 0.120(2) Uani d . 1 . .
H H14A 0.7234 0.5013 1.0095 0.18 Uiso calc R 1 . .
H H14B 0.867 0.5408 0.9348 0.18 Uiso calc R 1 . .
H H14C 0.6957 0.558 0.8972 0.18 Uiso calc R 1 . .
C C15 0.1811(6) 0.9386(6) 0.7843(4) 0.0727(14) Uani d . 1 . .
H H15 0.2549 0.979 0.7309 0.087 Uiso calc R 1 . .
C C16 0.1201(8) 0.8259(8) 0.7587(4) 0.112(2) Uani d . 1 . .
H H16A 0.2096 0.752 0.7532 0.169 Uiso calc R 1 . .
H H16B 0.068 0.8675 0.6977 0.169 Uiso calc R 1 . .
H H16C 0.0444 0.7874 0.809 0.169 Uiso calc R 1 . .
C C17 0.0427(8) 1.0556(8) 0.7938(5) 0.132(3) Uani d . 1 . .
H H17A -0.0347 1.0172 0.843 0.198 Uiso calc R 1 . .
H H17B -0.0081 1.1 0.7326 0.198 Uiso calc R 1 . .
H H17C 0.0825 1.1242 0.8119 0.198 Uiso calc R 1 . .
C C18 0.6696(7) 0.6652(5) 0.4531(3) 0.0799(15) Uani d . 1 . .
H H18A 0.5909 0.7496 0.4515 0.12 Uiso calc R 1 . .
H H18B 0.6202 0.6001 0.4372 0.12 Uiso calc R 1 . .
H H18C 0.7568 0.6886 0.4065 0.12 Uiso calc R 1 . .
C C19 0.9525(7) 0.5569(7) 0.6771(4) 0.1025(19) Uani d . 1 . .
H H19A 0.9978 0.4592 0.7077 0.154 Uiso calc R 1 . .
H H19B 0.9138 0.6023 0.7262 0.154 Uiso calc R 1 . .
H H19C 1.0339 0.6022 0.6356 0.154 Uiso calc R 1 . .
Cl Cl1 0.5420(2) 0.51095(17) 0.70215(11) 0.1040(5) Uani d . 1 . .
Cl Cl2 0.8568(2) 0.33755(15) 0.57138(13) 0.1102(6) Uani d . 1 . .
H H1 0.547(5) 0.801(3) 0.752(3) 0.055(13) Uiso d D 1 . .
N N1 0.5289(4) 0.8616(4) 0.7806(3) 0.0513(8) Uani d D 1 . .
O O1 0.6627(4) 0.7925(3) 0.6232(2) 0.0761(10) Uani d . 1 . .
Sn Sn1 0.75936(4) 0.57249(3) 0.59303(2) 0.06287(15) Uani d . 1 . .

loop_
_atom_site_aniso_label
_atom_site_aniso_U_11
_atom_site_aniso_U_22
_atom_site_aniso_U_33
_atom_site_aniso_U_12
_atom_site_aniso_U_13
_atom_site_aniso_U_23
C1 0.064(3) 0.058(3) 0.056(3) -0.011(2) 0.010(2) -0.019(2)
C2 0.060(3) 0.047(2) 0.056(3) -0.018(2) 0.003(2) -0.014(2)
C3 0.048(2) 0.046(2) 0.057(3) -0.0075(19) -0.0061(19) -0.019(2)
C4 0.131(5) 0.096(4) 0.077(4) -0.048(4) 0.042(3) -0.027(3)
C5 0.111(4) 0.056(3) 0.078(3) -0.024(3) 0.013(3) -0.036(3)
C6 0.052(2) 0.046(2) 0.053(2) -0.0107(19) 0.004(2) -0.024(2)
C7 0.056(3) 0.050(2) 0.057(3) -0.011(2) -0.002(2) -0.023(2)
C8 0.072(3) 0.059(3) 0.050(3) -0.015(2) -0.001(2) -0.016(2)
C9 0.073(3) 0.069(3) 0.052(3) -0.019(3) 0.017(2) -0.024(2)
C10 0.052(3) 0.074(3) 0.067(3) -0.014(2) 0.004(2) -0.023(3)
C11 0.060(3) 0.059(3) 0.054(3) -0.014(2) 0.002(2) -0.022(2)
C12 0.055(3) 0.065(3) 0.074(3) -0.008(2) -0.004(2) -0.022(2)
C13 0.069(4) 0.152(6) 0.125(5) -0.024(4) -0.020(4) -0.062(5)
C14 0.087(4) 0.093(5) 0.188(7) 0.020(4) -0.030(4) -0.070(5)
C15 0.055(3) 0.094(4) 0.064(3) -0.012(3) -0.008(2) -0.019(3)
C16 0.117(5) 0.156(7) 0.081(4) -0.052(5) -0.023(4) -0.035(4)
C17 0.103(5) 0.141(7) 0.118(6) 0.040(5) -0.030(4) -0.028(5)
C18 0.100(4) 0.074(3) 0.058(3) 0.002(3) -0.021(3) -0.017(3)
C19 0.097(4) 0.121(5) 0.101(5) -0.013(4) -0.029(4) -0.048(4)
Cl1 0.1360(13) 0.1014(11) 0.0782(9) -0.0581(10) 0.0188(9) -0.0174(8)
Cl2 0.1549(15) 0.0523(8) 0.1206(13) -0.0019(9) -0.0277(11) -0.0282(8)
N1 0.058(2) 0.046(2) 0.055(2) -0.0101(17) 0.0052(17) -0.0250(18)
O1 0.106(3) 0.061(2) 0.068(2) -0.0291(19) 0.0276(19) -0.0314(17)
Sn1 0.0865(3) 0.0497(2) 0.0515(2) -0.01062(16) -0.00813(16) -0.01462(15)

loop_
_atom_type_symbol
_atom_type_description
_atom_type_scat_dispersion_real
_atom_type_scat_dispersion_imag
_atom_type_scat_source
C C 0.0033 0.0016 'International Tables Vol C Tables 4.2.6.8 and 6.1.1.4'
H H 0 0 'International Tables Vol C Tables 4.2.6.8 and 6.1.1.4'
N N 0.0061 0.0033 'International Tables Vol C Tables 4.2.6.8 and 6.1.1.4'
O O 0.0106 0.006 'International Tables Vol C Tables 4.2.6.8 and 6.1.1.4'
Cl Cl 0.1484 0.1585 'International Tables Vol C Tables 4.2.6.8 and 6.1.1.4'
Sn Sn -0.6537 1.4246 'International Tables Vol C Tables 4.2.6.8 and 6.1.1.4'

loop_
_geom_angle_atom_site_label_1
_geom_angle_atom_site_label_2
_geom_angle_atom_site_label_3
_geom_angle_site_symmetry_1
_geom_angle_site_symmetry_3
_geom_angle
_geom_angle_publ_flag
O1 C1 C2 . . 121.9(4) ?
O1 C1 C4 . . 118.8(4) ?
C2 C1 C4 . . 119.3(4) ?
C3 C2 C1 . . 125.3(4) ?
C3 C2 H2 . . 117.3 ?
C1 C2 H2 . . 117.3 ?
N1 C3 C2 . . 122.7(4) ?
N1 C3 C5 . . 117.4(4) ?
C2 C3 C5 . . 119.9(4) ?
C1 C4 H4A . . 109.5 ?
C1 C4 H4B . . 109.5 ?
H4A C4 H4B . . 109.5 ?
C1 C4 H4C . . 109.5 ?
H4A C4 H4C . . 109.5 ?
H4B C4 H4C . . 109.5 ?
C3 C5 H5A . . 109.5 ?
C3 C5 H5B . . 109.5 ?
H5A C5 H5B . . 109.5 ?
C3 C5 H5C . . 109.5 ?
H5A C5 H5C . . 109.5 ?
H5B C5 H5C . . 109.5 ?
C11 C6 C7 . . 121.8(4) ?
C11 C6 N1 . . 118.9(4) ?
C7 C6 N1 . . 119.2(4) ?
C8 C7 C6 . . 117.9(4) ?
C8 C7 C12 . . 120.8(4) ?
C6 C7 C12 . . 121.3(4) ?
C9 C8 C7 . . 121.0(4) ?
C9 C8 H8 . . 119.5 ?
C7 C8 H8 . . 119.5 ?
C10 C9 C8 . . 120.6(4) ?
C10 C9 H9 . . 119.7 ?
C8 C9 H9 . . 119.7 ?
C9 C10 C11 . . 120.8(4) ?
C9 C10 H10 . . 119.6 ?
C11 C10 H10 . . 119.6 ?
C6 C11 C10 . . 117.9(4) ?
C6 C11 C15 . . 122.0(4) ?
C10 C11 C15 . . 120.1(4) ?
C14 C12 C13 . . 111.3(5) ?
C14 C12 C7 . . 109.7(4) ?
C13 C12 C7 . . 113.5(4) ?
C14 C12 H12 . . 107.3 ?
C13 C12 H12 . . 107.3 ?
C7 C12 H12 . . 107.3 ?
C12 C13 H13A . . 109.5 ?
C12 C13 H13B . . 109.5 ?
H13A C13 H13B . . 109.5 ?
C12 C13 H13C . . 109.5 ?
H13A C13 H13C . . 109.5 ?
H13B C13 H13C . . 109.5 ?
C12 C14 H14A . . 109.5 ?
C12 C14 H14B . . 109.5 ?
H14A C14 H14B . . 109.5 ?
C12 C14 H14C . . 109.5 ?
H14A C14 H14C . . 109.5 ?
H14B C14 H14C . . 109.5 ?
C17 C15 C11 . . 112.4(5) ?
C17 C15 C16 . . 110.5(5) ?
C11 C15 C16 . . 109.5(4) ?
C17 C15 H15 . . 108.1 ?
C11 C15 H15 . . 108.1 ?
C16 C15 H15 . . 108.1 ?
C15 C16 H16A . . 109.5 ?
C15 C16 H16B . . 109.5 ?
H16A C16 H16B . . 109.5 ?
C15 C16 H16C . . 109.5 ?
H16A C16 H16C . . 109.5 ?
H16B C16 H16C . . 109.5 ?
C15 C17 H17A . . 109.5 ?
C15 C17 H17B . . 109.5 ?
H17A C17 H17B . . 109.5 ?
C15 C17 H17C . . 109.5 ?
H17A C17 H17C . . 109.5 ?
H17B C17 H17C . . 109.5 ?
Sn1 C18 H18A . . 109.5 ?
Sn1 C18 H18B . . 109.5 ?
H18A C18 H18B . . 109.5 ?
Sn1 C18 H18C . . 109.5 ?
H18A C18 H18C . . 109.5 ?
H18B C18 H18C . . 109.5 ?
Sn1 C19 H19A . . 109.5 ?
Sn1 C19 H19B . . 109.5 ?
H19A C19 H19B . . 109.5 ?
Sn1 C19 H19C . . 109.5 ?
H19A C19 H19C . . 109.5 ?
H19B C19 H19C . . 109.5 ?
C3 N1 C6 . . 125.1(3) ?
C3 N1 H1 . . 117(3) ?
C6 N1 H1 . . 117(3) ?
C1 O1 Sn1 . . 136.4(3) ?
C18 Sn1 C19 . . 142.9(3) yes
C18 Sn1 Cl1 . . 107.61(16) ?
C19 Sn1 Cl1 . . 107.20(18) ?
C18 Sn1 O1 . . 88.67(17) ?
C19 Sn1 O1 . . 84.0(2) ?
Cl1 Sn1 O1 . . 81.74(9) yes
C18 Sn1 Cl2 . . 94.04(15) yes
C19 Sn1 Cl2 . . 94.78(18) yes
Cl1 Sn1 Cl2 . . 95.82(6) yes
O1 Sn1 Cl2 . . 176.81(8) yes

loop_
_geom_bond_atom_site_label_1
_geom_bond_atom_site_label_2
_geom_bond_site_symmetry_2
_geom_bond_distance
_geom_bond_publ_flag
C1 O1 . 1.264(5) yes
C1 C2 . 1.382(6) ?
C1 C4 . 1.502(6) ?
C2 C3 . 1.362(5) ?
C2 H2 . 0.93 ?
C3 N1 . 1.322(5) ?
C3 C5 . 1.494(6) ?
C4 H4A . 0.96 ?
C4 H4B . 0.96 ?
C4 H4C . 0.96 ?
C5 H5A . 0.96 ?
C5 H5B . 0.96 ?
C5 H5C . 0.96 ?
C6 C11 . 1.381(6) ?
C6 C7 . 1.392(6) ?
C6 N1 . 1.435(5) ?
C7 C8 . 1.376(6) ?
C7 C12 . 1.519(6) ?
C8 C9 . 1.366(6) ?
C8 H8 . 0.93 ?
C9 C10 . 1.356(6) ?
C9 H9 . 0.93 ?
C10 C11 . 1.389(6) ?
C10 H10 . 0.93 ?
C11 C15 . 1.520(6) ?
C12 C14 . 1.497(7) ?
C12 C13 . 1.505(7) ?
C12 H12 . 0.98 ?
C13 H13A . 0.96 ?
C13 H13B . 0.96 ?
C13 H13C . 0.96 ?
C14 H14A . 0.96 ?
C14 H14B . 0.96 ?
C14 H14C . 0.96 ?
C15 C17 . 1.506(8) ?
C15 C16 . 1.524(8) ?
C15 H15 . 0.98 ?
C16 H16A . 0.96 ?
C16 H16B . 0.96 ?
C16 H16C . 0.96 ?
C17 H17A . 0.96 ?
C17 H17B . 0.96 ?
C17 H17C . 0.96 ?
C18 Sn1 . 2.095(5) yes
C18 H18A . 0.96 ?
C18 H18B . 0.96 ?
C18 H18C . 0.96 ?
C19 Sn1 . 2.105(5) yes
C19 H19A . 0.96 ?
C19 H19B . 0.96 ?
C19 H19C . 0.96 ?
Cl1 Sn1 . 2.3478(16) yes
Cl2 Sn1 . 2.4644(17) yes
N1 H1 . 0.833(18) ?
O1 Sn1 . 2.375(3) yes

loop_
_geom_hbond_atom_site_label_D
_geom_hbond_atom_site_label_H
_geom_hbond_atom_site_label_A
_geom_hbond_site_symmetry_D
_geom_hbond_site_symmetry_H
_geom_hbond_site_symmetry_A
_geom_hbond_distance_DH
_geom_hbond_distance_HA
_geom_hbond_distance_DA
_geom_hbond_angle_DHA
_geom_hbond_publ_flag
N1 H1 O1 . . . 0.83(3) 2.03(4) 2.662(5) 133(4) yes
C8 H8 Cl1 2_667 2_667 . 0.93 2.91 3.695(4) 143 yes
C17 H17B Cl2 1_645 1_645 . 0.96 2.89 3.783(6) 155 yes
C19 H19C Cl2 2_766 2_766 . 0.96 2.94 3.700(6) 137 yes

loop_
_geom_torsion_atom_site_label_1
_geom_torsion_atom_site_label_2
_geom_torsion_atom_site_label_3
_geom_torsion_atom_site_label_4
_geom_torsion_site_symmetry_1
_geom_torsion_site_symmetry_2
_geom_torsion_site_symmetry_3
_geom_torsion_site_symmetry_4
_geom_torsion
_geom_torsion_publ_flag
O1 C1 C2 C3 . . . . -1.0(7) ?
C4 C1 C2 C3 . . . . 178.8(5) ?
C1 C2 C3 N1 . . . . 0.4(7) ?
C1 C2 C3 C5 . . . . 179.4(4) ?
C11 C6 C7 C8 . . . . 0.0(6) ?
N1 C6 C7 C8 . . . . 179.3(4) ?
C11 C6 C7 C12 . . . . 178.5(4) ?
N1 C6 C7 C12 . . . . -2.2(6) ?
C6 C7 C8 C9 . . . . -1.3(6) ?
C12 C7 C8 C9 . . . . -179.8(4) ?
C7 C8 C9 C10 . . . . 1.0(7) ?
C8 C9 C10 C11 . . . . 0.6(7) ?
C7 C6 C11 C10 . . . . 1.6(6) ?
N1 C6 C11 C10 . . . . -177.7(4) ?
C7 C6 C11 C15 . . . . -176.3(4) ?
N1 C6 C11 C15 . . . . 4.4(6) ?
C9 C10 C11 C6 . . . . -1.8(7) ?
C9 C10 C11 C15 . . . . 176.1(4) ?
C8 C7 C12 C14 . . . . 87.0(6) ?
C6 C7 C12 C14 . . . . -91.4(5) ?
C8 C7 C12 C13 . . . . -38.2(6) ?
C6 C7 C12 C13 . . . . 143.3(5) ?
C6 C11 C15 C17 . . . . -140.8(5) ?
C10 C11 C15 C17 . . . . 41.3(7) ?
C6 C11 C15 C16 . . . . 96.0(5) ?
C10 C11 C15 C16 . . . . -81.8(6) ?
C2 C3 N1 C6 . . . . -179.2(4) ?
C5 C3 N1 C6 . . . . 1.7(6) ?
C11 C6 N1 C3 . . . . 86.6(5) ?
C7 C6 N1 C3 . . . . -92.8(5) ?
C2 C1 O1 Sn1 . . . . -156.7(3) ?
C4 C1 O1 Sn1 . . . . 23.6(7) ?
C1 O1 Sn1 C18 . . . . -68.9(5) ?
C1 O1 Sn1 C19 . . . . 74.7(5) ?
C1 O1 Sn1 Cl1 . . . . -176.9(5) ?
